data_4103287
loop_
_publ_author_name
'Airon C. Soegiarto'
'Angiolina Comotti'
'Michael D. Ward'

_publ_section_title
;
 Controlled Orientation of Polyconjugated Guest Molecules in Tunable Host
 Cavities
;
_journal_name_full 'Journal of the American Chemical Society'
_journal_page_first 14603
_journal_page_last 14616
_journal_paper_doi 10.1021/ja106106d
_journal_volume 132
_journal_year 2010
_chemical_formula_sum 'C44 H44 N8 O6 S8'
_chemical_formula_weight 1037.35
_chemical_name_systematic
; 
 ? 
;
_space_group_IT_number 14
_symmetry_cell_setting monoclinic
_symmetry_space_group_name_Hall '-P 2yn'
_symmetry_space_group_name_H-M 'P 1 21/n 1'
_atom_sites_solution_hydrogens geom
_atom_sites_solution_primary direct
_atom_sites_solution_secondary difmap
_audit_creation_method SHELXL-97
_cell_angle_alpha 90.00
_cell_angle_beta 91.220(6)
_cell_angle_gamma 90.00
_cell_formula_units_Z 2
_cell_length_a 7.573(2)
_cell_length_b 11.721(4)
_cell_length_c 28.831(9)
_cell_measurement_reflns_used 3294
_cell_measurement_temperature 200(2)
_cell_measurement_theta_max 26.33
_cell_measurement_theta_min 2.24
_cell_volume 2558.5(14)
_computing_cell_refinement 'Bruker SAINT'
_computing_data_collection 'Bruker APEX2'
_computing_data_reduction 'Bruker SAINT'
_computing_molecular_graphics 'Bruker SHELXTL'
_computing_publication_material 'Bruker SHELXTL'
_computing_structure_refinement 'SHELXL-97 (Sheldrick, 2008)'
_computing_structure_solution 'SHELXS-97 (Sheldrick, 2008)'
_diffrn_ambient_temperature 200(2)
_diffrn_measured_fraction_theta_full 0.994
_diffrn_measured_fraction_theta_max 0.994
_diffrn_measurement_device_type 'Bruker APEX-II CCD'
_diffrn_measurement_method '\f and \w scans'
_diffrn_radiation_monochromator graphite
_diffrn_radiation_source 'fine-focus sealed tube'
_diffrn_radiation_type MoK\a
_diffrn_radiation_wavelength 0.71073
_diffrn_reflns_av_R_equivalents 0.0000
_diffrn_reflns_av_sigmaI/netI 0.0269
_diffrn_reflns_limit_h_max 9
_diffrn_reflns_limit_h_min -9
_diffrn_reflns_limit_k_max 14
_diffrn_reflns_limit_k_min 0
_diffrn_reflns_limit_l_max 35
_diffrn_reflns_limit_l_min 0
_diffrn_reflns_number 5225
_diffrn_reflns_theta_full 26.41
_diffrn_reflns_theta_max 26.41
_diffrn_reflns_theta_min 1.88
_exptl_absorpt_coefficient_mu 0.402
_exptl_absorpt_correction_T_max 0.9841
_exptl_absorpt_correction_T_min 0.8122
_exptl_absorpt_correction_type multi-scan
_exptl_absorpt_process_details sadabs
_exptl_crystal_colour orange
_exptl_crystal_density_diffrn 1.346
_exptl_crystal_density_method 'not measured'
_exptl_crystal_description plate
_exptl_crystal_F_000 1080
_exptl_crystal_size_max 0.54
_exptl_crystal_size_mid 0.27
_exptl_crystal_size_min 0.04
_refine_diff_density_max 0.953
_refine_diff_density_min -0.630
_refine_diff_density_rms 0.076
_refine_ls_extinction_method none
_refine_ls_goodness_of_fit_ref 1.028
_refine_ls_hydrogen_treatment constr
_refine_ls_matrix_type full
_refine_ls_number_parameters 317
_refine_ls_number_reflns 5225
_refine_ls_number_restraints 15
_refine_ls_restrained_S_all 1.034
_refine_ls_R_factor_all 0.0829
_refine_ls_R_factor_gt 0.0685
_refine_ls_shift/su_max 0.001
_refine_ls_shift/su_mean 0.000
_refine_ls_structure_factor_coef Fsqd
_refine_ls_weighting_details 'calc w=1/[\s^2^(Fo^2^)+(0.0927P)^2^+4.8135P] where P=(Fo^2^+2Fc^2^)/3'
_refine_ls_weighting_scheme calc
_refine_ls_wR_factor_gt 0.1877
_refine_ls_wR_factor_ref 0.1961
_reflns_number_gt 4185
_reflns_number_total 5225
_reflns_threshold_expression >2sigma(I)
_cod_data_source_file ja106106d_si_012.cif
_cod_data_source_block GDS_13
_cod_original_cell_volume 2558.7(14)
_cod_database_code 4103287

loop_
_symmetry_equiv_pos_as_xyz
'x, y, z'
'-x+1/2, y+1/2, -z+1/2'
'-x, -y, -z'
'x-1/2, -y-1/2, z-1/2'

loop_
_atom_site_label
_atom_site_type_symbol
_atom_site_fract_x
_atom_site_fract_y
_atom_site_fract_z
_atom_site_U_iso_or_equiv
_atom_site_adp_type
_atom_site_occupancy
_atom_site_symmetry_multiplicity
_atom_site_calc_flag
_atom_site_refinement_flags
_atom_site_disorder_assembly
_atom_site_disorder_group
C1 C 0.5133(4) 0.0112(3) 0.24518(12) 0.0359(7) Uani 1 1 d . . .
N1 N 0.3618(4) -0.0417(3) 0.25360(11) 0.0425(7) Uani 1 1 d . . .
H1A H 0.3628 -0.1118 0.2645 0.051 Uiso 1 1 calc R . .
H1B H 0.2608 -0.0065 0.2483 0.051 Uiso 1 1 calc R . .
N2 N 0.5117(4) 0.1165(3) 0.22816(12) 0.0456(8) Uani 1 1 d . . .
H2A H 0.6118 0.1511 0.2222 0.055 Uiso 1 1 calc R . .
H2B H 0.4106 0.1516 0.2228 0.055 Uiso 1 1 calc R . .
N3 N 0.6650(4) -0.0419(3) 0.25324(12) 0.0447(8) Uani 1 1 d . . .
H3A H 0.7653 -0.0075 0.2473 0.054 Uiso 1 1 calc R . .
H3B H 0.6656 -0.1117 0.2645 0.054 Uiso 1 1 calc R . .
C2 C 0.0045(4) 0.1252(3) 0.14801(12) 0.0335(7) Uani 1 1 d . . .
C3 C 0.0857(5) 0.0252(3) 0.13262(13) 0.0403(8) Uani 1 1 d . . .
H3 H 0.1422 -0.0246 0.1543 0.048 Uiso 1 1 calc R . .
C4 C 0.0837(5) -0.0009(3) 0.08607(14) 0.0427(8) Uani 1 1 d . . .
H4 H 0.1388 -0.0686 0.0755 0.051 Uiso 1 1 calc R . .
C5 C 0.0003(4) 0.0726(3) 0.05435(13) 0.0385(8) Uani 1 1 d . . .
C6 C -0.0745(5) 0.1742(3) 0.06924(14) 0.0424(8) Uani 1 1 d . . .
H6 H -0.1252 0.2258 0.0473 0.051 Uiso 1 1 calc R . .
C7 C -0.0750(4) 0.1998(3) 0.11613(14) 0.0402(8) Uani 1 1 d . . .
H7 H -0.1292 0.2680 0.1266 0.048 Uiso 1 1 calc R . .
N4 N -0.0162(4) 0.0510(2) 0.00541(12) 0.0425(7) Uani 1 1 d . . .
S1 S 0.00973(10) 0.15842(7) 0.20791(3) 0.0349(2) Uani 1 1 d . . .
O1 O 0.0126(3) 0.0497(2) 0.23273(9) 0.0415(6) Uani 1 1 d . . .
O2 O -0.1496(3) 0.2245(2) 0.21665(9) 0.0408(6) Uani 1 1 d . . .
O3 O 0.1704(3) 0.2244(2) 0.21676(9) 0.0409(6) Uani 1 1 d . . .
S2 S 0.60168(15) 0.43935(9) 0.07251(4) 0.0577(3) Uani 1 1 d . . .
C8 C 0.5780(5) 0.4563(3) 0.13074(16) 0.0527(10) Uani 1 1 d . . .
H8 H 0.6233 0.5199 0.1476 0.063 Uiso 1 1 calc R . .
C9 C 0.4872(5) 0.3692(3) 0.15056(15) 0.0482(9) Uani 1 1 d U . .
H9 H 0.4620 0.3656 0.1827 0.058 Uiso 1 1 calc R . .
C10 C 0.4317(4) 0.2800(2) 0.11624(12) 0.0295(6) Uani 1 1 d U . .
H10 H 0.3670 0.2128 0.1230 0.035 Uiso 1 1 calc R . .
C11 C 0.4917(5) 0.3124(3) 0.07190(13) 0.0409(7) Uani 1 1 d U . .
C12 C 0.4661(5) 0.2434(3) 0.02939(16) 0.0484(9) Uani 1 1 d . . .
H12 H 0.3968 0.1762 0.0318 0.058 Uiso 1 1 calc R . .
C13 C 0.5313(5) 0.2671(3) -0.01165(15) 0.0486(9) Uani 1 1 d . . .
H13 H 0.6001 0.3346 -0.0138 0.058 Uiso 1 1 calc R . .
S3 S 0.40785(15) 0.06936(9) -0.05621(4) 0.0594(3) Uani 1 1 d . . .
C14 C 0.5086(5) 0.2005(3) -0.05384(15) 0.0456(9) Uani 1 1 d . . .
C15 C 0.5594(5) 0.2367(3) -0.09582(14) 0.0452(9) Uani 1 1 d . . .
H15 H 0.6180 0.3069 -0.1013 0.054 Uiso 1 1 calc R . .
C16 C 0.5118(6) 0.1523(4) -0.13235(17) 0.0614(11) Uani 1 1 d . . .
H16 H 0.5364 0.1618 -0.1643 0.074 Uiso 1 1 calc R . .
C17 C 0.4290(6) 0.0601(4) -0.11459(18) 0.0628(12) Uani 1 1 d . . .
H17 H 0.3875 -0.0025 -0.1327 0.075 Uiso 1 1 calc R . .
S4 S 0.5898(5) 0.1827(3) 0.43611(14) 0.0732(11) Uani 0.621(4) 1 d PD A 1
C18 C 0.5424(18) 0.1994(10) 0.3765(3) 0.061(3) Uani 0.621(4) 1 d PD A 1
H18 H 0.5792 0.2604 0.3572 0.074 Uiso 0.621(4) 1 calc PR A 1
C19 C 0.4407(15) 0.1061(9) 0.3630(6) 0.074(3) Uani 0.621(4) 1 d PD A 1
H19 H 0.4017 0.0991 0.3316 0.089 Uiso 0.621(4) 1 calc PR A 1
C20 C 0.390(2) 0.0134(14) 0.3985(5) 0.067(4) Uani 0.621(4) 1 d PD A 1
H20 H 0.3234 -0.0548 0.3946 0.080 Uiso 0.621(4) 1 calc PR A 1
C21 C 0.4701(17) 0.0591(10) 0.4371(4) 0.049(2) Uani 0.621(4) 1 d PD A 1
C22 C 0.4579(8) -0.0082(6) 0.4787(3) 0.0490(16) Uani 0.621(4) 1 d PD . 1
H22 H 0.3818 -0.0725 0.4766 0.059 Uiso 0.621(4) 1 calc PR A 1
S4' S 0.4092(13) 0.0237(7) 0.3931(3) 0.0732(11) Uani 0.379(4) 1 d PD A 2
C18' C 0.470(3) 0.1365(16) 0.3598(9) 0.061(3) Uani 0.379(4) 1 d PD A 2
H18' H 0.4475 0.1452 0.3275 0.074 Uiso 0.379(4) 1 calc PR A 2
C19' C 0.558(4) 0.212(3) 0.3882(7) 0.074(3) Uani 0.379(4) 1 d PD A 2
H19' H 0.6189 0.2752 0.3754 0.089 Uiso 0.379(4) 1 calc PR A 2
C20' C 0.556(3) 0.1951(16) 0.4377(8) 0.067(4) Uani 0.379(4) 1 d PD A 2
H20' H 0.5836 0.2493 0.4613 0.080 Uiso 0.379(4) 1 calc PR A 2
C21' C 0.506(3) 0.0821(18) 0.4435(6) 0.049(2) Uani 0.379(4) 1 d PD A 2
C22' C 0.5281(15) 0.0441(11) 0.4928(5) 0.0490(16) Uani 0.379(4) 1 d PD . 2
H22' H 0.5904 0.0927 0.5138 0.059 Uiso 0.379(4) 1 calc PR A 2

loop_
_atom_site_aniso_label
_atom_site_aniso_U_11
_atom_site_aniso_U_22
_atom_site_aniso_U_33
_atom_site_aniso_U_23
_atom_site_aniso_U_13
_atom_site_aniso_U_12
C1 0.0307(16) 0.0363(17) 0.0408(19) 0.0033(14) 0.0010(14) 0.0000(13)
N1 0.0288(14) 0.0367(15) 0.062(2) 0.0130(14) 0.0010(13) 0.0013(12)
N2 0.0276(14) 0.0399(16) 0.069(2) 0.0186(15) 0.0007(14) -0.0003(12)
N3 0.0291(14) 0.0375(15) 0.068(2) 0.0151(15) 0.0012(14) 0.0012(12)
C2 0.0224(14) 0.0277(15) 0.050(2) 0.0001(14) 0.0038(13) -0.0001(12)
C3 0.0385(18) 0.0330(17) 0.049(2) -0.0007(15) -0.0027(15) 0.0096(14)
C4 0.0411(19) 0.0322(17) 0.055(2) -0.0030(16) 0.0039(16) 0.0103(14)
C5 0.0308(16) 0.0326(17) 0.052(2) 0.0010(15) 0.0041(15) 0.0010(13)
C6 0.0412(19) 0.0323(17) 0.054(2) 0.0041(16) 0.0002(16) 0.0069(14)
C7 0.0361(17) 0.0268(16) 0.058(2) -0.0010(15) -0.0006(15) 0.0074(13)
N4 0.0385(15) 0.0357(14) 0.0536(19) 0.0004(13) 0.0042(14) 0.0033(12)
S1 0.0239(4) 0.0298(4) 0.0511(5) -0.0026(3) 0.0019(3) -0.0004(3)
O1 0.0307(12) 0.0373(13) 0.0565(16) 0.0051(11) 0.0035(11) 0.0022(10)
O2 0.0279(11) 0.0358(12) 0.0589(16) -0.0062(11) 0.0043(10) 0.0023(10)
O3 0.0263(11) 0.0353(12) 0.0609(16) -0.0066(11) -0.0021(10) -0.0015(9)
S2 0.0587(6) 0.0447(6) 0.0698(7) 0.0032(5) 0.0046(5) -0.0103(5)
C8 0.049(2) 0.043(2) 0.065(3) -0.0057(19) -0.0098(19) 0.0030(17)
C9 0.047(2) 0.048(2) 0.0491(17) -0.0032(15) -0.0008(17) 0.0047(17)
C10 0.0198(13) 0.0221(13) 0.0466(15) 0.0099(11) 0.0018(11) 0.0045(11)
C11 0.0342(17) 0.0429(19) 0.0459(14) 0.0046(14) 0.0049(14) 0.0060(15)
C12 0.0345(18) 0.0390(19) 0.072(3) 0.0065(18) -0.0012(18) -0.0015(15)
C13 0.0402(19) 0.0384(19) 0.067(3) 0.0023(18) -0.0020(18) -0.0016(16)
S3 0.0586(7) 0.0458(6) 0.0738(8) -0.0055(5) 0.0033(5) -0.0095(5)
C14 0.0352(18) 0.0417(19) 0.060(2) -0.0048(17) -0.0042(16) 0.0066(15)
C15 0.0381(18) 0.0380(19) 0.060(2) 0.0110(17) 0.0077(17) 0.0043(15)
C16 0.056(3) 0.074(3) 0.055(3) -0.007(2) 0.006(2) 0.009(2)
C17 0.056(3) 0.060(3) 0.072(3) -0.020(2) -0.004(2) 0.005(2)
S4 0.0562(18) 0.0519(14) 0.111(2) -0.0113(14) -0.0040(13) -0.0045(10)
C18 0.067(6) 0.047(5) 0.071(6) -0.001(5) 0.020(5) -0.001(4)
C19 0.058(5) 0.075(7) 0.088(7) -0.046(6) 0.003(4) 0.008(5)
C20 0.034(4) 0.061(7) 0.105(9) -0.056(6) 0.005(4) -0.006(4)
C21 0.022(6) 0.053(6) 0.072(5) -0.023(4) -0.003(3) -0.001(3)
C22 0.032(3) 0.047(4) 0.068(5) -0.020(3) 0.002(4) -0.002(2)
S4' 0.0562(18) 0.0519(14) 0.111(2) -0.0113(14) -0.0040(13) -0.0045(10)
C18' 0.067(6) 0.047(5) 0.071(6) -0.001(5) 0.020(5) -0.001(4)
C19' 0.058(5) 0.075(7) 0.088(7) -0.046(6) 0.003(4) 0.008(5)
C20' 0.034(4) 0.061(7) 0.105(9) -0.056(6) 0.005(4) -0.006(4)
C21' 0.022(6) 0.053(6) 0.072(5) -0.023(4) -0.003(3) -0.001(3)
C22' 0.032(3) 0.047(4) 0.068(5) -0.020(3) 0.002(4) -0.002(2)

loop_
_atom_type_symbol
_atom_type_description
_atom_type_scat_dispersion_real
_atom_type_scat_dispersion_imag
_atom_type_scat_source
C C 0.0033 0.0016 'International Tables Vol C Tables 4.2.6.8 and 6.1.1.4'
H H 0.0000 0.0000 'International Tables Vol C Tables 4.2.6.8 and 6.1.1.4'
N N 0.0061 0.0033 'International Tables Vol C Tables 4.2.6.8 and 6.1.1.4'
O O 0.0106 0.0060 'International Tables Vol C Tables 4.2.6.8 and 6.1.1.4'
S S 0.1246 0.1234 'International Tables Vol C Tables 4.2.6.8 and 6.1.1.4'

loop_
_geom_angle_atom_site_label_1
_geom_angle_atom_site_label_2
_geom_angle_atom_site_label_3
_geom_angle
_geom_angle_site_symmetry_1
N3 C1 N2 120.2(3) .
N3 C1 N1 119.8(3) .
N2 C1 N1 120.0(3) .
C1 N1 H1A 120.0 .
C1 N1 H1B 120.0 .
H1A N1 H1B 120.0 .
C1 N2 H2A 120.0 .
C1 N2 H2B 120.0 .
H2A N2 H2B 120.0 .
C1 N3 H3A 120.0 .
C1 N3 H3B 120.0 .
H3A N3 H3B 120.0 .
C7 C2 C3 120.1(3) .
C7 C2 S1 120.3(3) .
C3 C2 S1 119.5(3) .
C4 C3 C2 120.0(3) .
C4 C3 H3 120.0 .
C2 C3 H3 120.0 .
C3 C4 C5 119.8(3) .
C3 C4 H4 120.1 .
C5 C4 H4 120.1 .
C6 C5 C4 120.5(4) .
C6 C5 N4 115.2(3) .
C4 C5 N4 124.3(3) .
C7 C6 C5 119.8(3) .
C7 C6 H6 120.1 .
C5 C6 H6 120.1 .
C6 C7 C2 119.8(3) .
C6 C7 H7 120.1 .
C2 C7 H7 120.1 .
N4 N4 C5 113.4(4) 3
O3 S1 O2 112.19(14) .
O3 S1 O1 111.88(15) .
O2 S1 O1 112.45(15) .
O3 S1 C2 106.76(15) .
O2 S1 C2 106.48(15) .
O1 S1 C2 106.59(15) .
C8 S2 C11 92.9(2) .
C9 C8 S2 113.0(3) .
C9 C8 H8 123.5 .
S2 C8 H8 123.5 .
C8 C9 C10 112.6(4) .
C8 C9 H9 123.7 .
C10 C9 H9 123.7 .
C11 C10 C9 108.6(3) .
C11 C10 H10 125.7 .
C9 C10 H10 125.7 .
C10 C11 C12 124.2(3) .
C10 C11 S2 113.0(3) .
C12 C11 S2 122.8(3) .
C13 C12 C11 125.6(4) .
C13 C12 H12 117.2 .
C11 C12 H12 117.2 .
C12 C13 C14 126.7(4) .
C12 C13 H13 116.7 .
C14 C13 H13 116.7 .
C17 S3 C14 92.6(2) .
C15 C14 C13 123.6(4) .
C15 C14 S3 112.4(3) .
C13 C14 S3 124.0(3) .
C14 C15 C16 111.0(4) .
C14 C15 H15 124.5 .
C16 C15 H15 124.5 .
C17 C16 C15 111.8(4) .
C17 C16 H16 124.1 .
C15 C16 H16 124.1 .
C16 C17 S3 112.2(4) .
C16 C17 H17 123.9 .
S3 C17 H17 123.9 .
C21 S4 C18 90.8(6) .
C19 C18 S4 106.6(11) .
C19 C18 H18 126.7 .
S4 C18 H18 126.7 .
C18 C19 C20 120.9(14) .
C18 C19 H19 119.6 .
C20 C19 H19 119.6 .
C21 C20 C19 98.7(12) .
C21 C20 H20 130.6 .
C19 C20 H20 130.6 .
C20 C21 C22 115.4(9) .
C20 C21 S4 122.9(10) .
C22 C21 S4 121.5(6) .
C22 C22 C21 128.7(9) 3_656
C22 C22 H22 115.6 3_656
C21 C22 H22 115.6 .
C18' S4' C21' 93.0(13) .
C19' C18' S4' 107(2) .
C19' C18' H18' 126.3 .
S4' C18' H18' 126.3 .
C18' C19' C20' 119(3) .
C18' C19' H19' 120.5 .
C20' C19' H19' 120.5 .
C21' C20' C19' 105(2) .
C21' C20' H20' 127.5 .
C19' C20' H20' 127.5 .
C20' C21' C22' 111.8(15) .
C20' C21' S4' 112.6(15) .
C22' C21' S4' 135.2(13) .
C22' C22' C21' 123.6(17) 3_656
C22' C22' H22' 118.2 3_656
C21' C22' H22' 118.2 .

loop_
_geom_bond_atom_site_label_1
_geom_bond_atom_site_label_2
_geom_bond_distance
_geom_bond_site_symmetry_2
C1 N3 1.323(4) .
C1 N2 1.328(4) .
C1 N1 1.331(4) .
N1 H1A 0.8800 .
N1 H1B 0.8800 .
N2 H2A 0.8800 .
N2 H2B 0.8800 .
N3 H3A 0.8800 .
N3 H3B 0.8800 .
C2 C7 1.396(5) .
C2 C3 1.400(4) .
C2 S1 1.770(4) .
C3 C4 1.376(5) .
C3 H3 0.9500 .
C4 C5 1.397(5) .
C4 H4 0.9500 .
C5 C6 1.391(5) .
C5 N4 1.436(5) .
C6 C7 1.385(5) .
C6 H6 0.9500 .
C7 H7 0.9500 .
N4 N4 1.260(6) 3
S1 O3 1.459(2) .
S1 O2 1.461(2) .
S1 O1 1.462(3) .
S2 C8 1.704(5) .
S2 C11 1.705(4) .
C8 C9 1.364(6) .
C8 H8 0.9500 .
C9 C10 1.493(5) .
C9 H9 0.9500 .
C10 C11 1.418(5) .
C10 H10 0.9500 .
C11 C12 1.478(6) .
C12 C13 1.321(6) .
C12 H12 0.9500 .
C13 C14 1.452(6) .
C13 H13 0.9500 .
S3 C17 1.698(5) .
S3 C14 1.717(4) .
C14 C15 1.346(6) .
C15 C16 1.483(6) .
C15 H15 0.9500 .
C16 C17 1.356(7) .
C16 H16 0.9500 .
C17 H17 0.9500 .
S4 C21 1.710(8) .
S4 C18 1.760(9) .
C18 C19 1.388(11) .
C18 H18 0.9500 .
C19 C20 1.546(15) .
C19 H19 0.9500 .
C20 C21 1.367(13) .
C20 H20 0.9500 .
C21 C22 1.438(11) .
C22 C22 1.387(16) 3_656
C22 H22 0.9500 .
S4' C18' 1.704(14) .
S4' C21' 1.751(14) .
C18' C19' 1.369(16) .
C18' H18' 0.9500 .
C19' C20' 1.444(18) .
C19' H19' 0.9500 .
C20' C21' 1.390(17) .
C20' H20' 0.9500 .
C21' C22' 1.496(16) .
C22' C22' 1.19(3) 3_656
C22' H22' 0.9500 .

loop_
_geom_hbond_atom_site_label_D
_geom_hbond_atom_site_label_H
_geom_hbond_atom_site_label_A
_geom_hbond_distance_DH
_geom_hbond_distance_HA
_geom_hbond_distance_DA
_geom_hbond_angle_DHA
_geom_hbond_site_symmetry_A
N1 H1B O1 0.88 2.03 2.905(4) 170.8 .
N1 H1A O3 0.88 2.01 2.884(4) 170.9 2_545
N2 H2B O3 0.88 2.01 2.890(4) 174.0 .
N2 H2A O2 0.88 2.01 2.886(4) 172.8 1_655
N3 H3A O1 0.88 2.04 2.915(4) 171.9 1_655
N3 H3B O2 0.88 2.00 2.875(4) 173.1 2_545

loop_
_geom_torsion_atom_site_label_1
_geom_torsion_atom_site_label_2
_geom_torsion_atom_site_label_3
_geom_torsion_atom_site_label_4
_geom_torsion
_geom_torsion_site_symmetry_4
C7 C2 C3 C4 -1.5(5) .
S1 C2 C3 C4 -179.4(3) .
C2 C3 C4 C5 -0.1(5) .
C3 C4 C5 C6 2.6(5) .
C3 C4 C5 N4 -177.1(3) .
C4 C5 C6 C7 -3.5(5) .
N4 C5 C6 C7 176.2(3) .
C5 C6 C7 C2 1.9(5) .
C3 C2 C7 C6 0.5(5) .
S1 C2 C7 C6 178.5(3) .
C6 C5 N4 N4 -164.9(4) 3
C4 C5 N4 N4 14.8(6) 3
C7 C2 S1 O3 -88.9(3) .
C3 C2 S1 O3 89.1(3) .
C7 C2 S1 O2 31.2(3) .
C3 C2 S1 O2 -150.9(3) .
C7 C2 S1 O1 151.4(3) .
C3 C2 S1 O1 -30.7(3) .
C11 S2 C8 C9 -0.6(3) .
S2 C8 C9 C10 0.3(4) .
C8 C9 C10 C11 0.2(4) .
C9 C10 C11 C12 178.1(3) .
C9 C10 C11 S2 -0.6(3) .
C8 S2 C11 C10 0.7(3) .
C8 S2 C11 C12 -178.1(3) .
C10 C11 C12 C13 -174.8(4) .
S2 C11 C12 C13 3.9(5) .
C11 C12 C13 C14 179.8(3) .
C12 C13 C14 C15 171.2(4) .
C12 C13 C14 S3 -6.6(6) .
C17 S3 C14 C15 -0.7(3) .
C17 S3 C14 C13 177.3(3) .
C13 C14 C15 C16 -177.5(3) .
S3 C14 C15 C16 0.5(4) .
C14 C15 C16 C17 0.1(5) .
C15 C16 C17 S3 -0.6(5) .
C14 S3 C17 C16 0.8(4) .
C21 S4 C18 C19 -1.0(9) .
S4 C18 C19 C20 0.3(14) .
C18 C19 C20 C21 0.8(17) .
C19 C20 C21 C22 -177.5(11) .
C19 C20 C21 S4 -1.7(18) .
C18 S4 C21 C20 1.9(15) .
C18 S4 C21 C22 177.3(12) .
C20 C21 C22 C22 171.5(12) 3_656
S4 C21 C22 C22 -4.3(19) 3_656
C21' S4' C18' C19' -0.6(19) .
S4' C18' C19' C20' -10(3) .
C18' C19' C20' C21' 18(3) .
C19' C20' C21' C22' 170(2) .
C19' C20' C21' S4' -17(3) .
C18' S4' C21' C20' 11(2) .
C18' S4' C21' C22' -178(3) .
C20' C21' C22' C22' 169.8(19) 3_656
S4' C21' C22' C22' -2(4) 3_656
